data_7016463
loop_
_publ_author_name
'Yu, Jiangang'
'Zeng, Yanning'
'Huang, Wei'
'Hao, Xiang'
'Sun, Wen-Hua'

_publ_section_title
;
 N-(5,6,7-Trihydroquinolin-8-ylidene)arylaminonickel dichlorides as
 highly active single-site pro-catalysts in ethylene polymerization.
;
_journal_issue 33
_journal_name_full 'Dalton transactions (Cambridge, England : 2003)'
_journal_page_first 8436
_journal_page_last 8443
_journal_paper_doi 10.1039/c1dt10541h
_journal_volume 40
_journal_year 2011
_chemical_formula_sum 'C44 H60 Cl4 N4 Ni2 O2'
_chemical_formula_weight 936.18
_chemical_name_systematic
;
?
;
_space_group_IT_number 14
_symmetry_cell_setting monoclinic
_symmetry_space_group_name_Hall '-P 2yn'
_symmetry_space_group_name_H-M 'P 1 21/n 1'
_atom_sites_solution_hydrogens geom
_atom_sites_solution_primary direct
_atom_sites_solution_secondary difmap
_audit_creation_method 'by CrystalClear-SM 1.4.0 r12'
_cell_angle_alpha 90.00
_cell_angle_beta 95.14(3)
_cell_angle_gamma 90.00
_cell_formula_units_Z 2
_cell_length_a 14.658(3)
_cell_length_b 10.414(2)
_cell_length_c 14.753(3)
_cell_measurement_reflns_used 7257
_cell_measurement_temperature 173(2)
_cell_measurement_theta_max 27.50
_cell_measurement_theta_min 2.79
_cell_volume 2243.0(8)
_computing_cell_refinement 'CrystalClear (Rigaku Inc., 2008)'
_computing_data_collection 'CrystalClear (Rigaku Inc., 2008)'
_computing_data_reduction 'CrystalClear (Rigaku Inc., 2008)'
_computing_molecular_graphics 'Bruker SHELXTL'
_computing_publication_material 'Bruker SHELXTL'
_computing_structure_refinement 'Siemens SHELXTL'
_computing_structure_solution 'Siemens SHELXTL'
_diffrn_ambient_temperature 173(2)
_diffrn_measured_fraction_theta_full 0.997
_diffrn_measured_fraction_theta_max 0.997
_diffrn_measurement_device_type 'Rigaku Saturn724+ CCD'
_diffrn_measurement_method '\w scans at fixed \c = 45\%'
_diffrn_radiation_monochromator graphite
_diffrn_radiation_source 'sealed tube'
_diffrn_radiation_type MoK\a
_diffrn_radiation_wavelength 0.71073
_diffrn_reflns_av_R_equivalents 0.0459
_diffrn_reflns_av_sigmaI/netI 0.0394
_diffrn_reflns_limit_h_max 19
_diffrn_reflns_limit_h_min -14
_diffrn_reflns_limit_k_max 13
_diffrn_reflns_limit_k_min -12
_diffrn_reflns_limit_l_max 19
_diffrn_reflns_limit_l_min -19
_diffrn_reflns_number 19512
_diffrn_reflns_theta_full 27.50
_diffrn_reflns_theta_max 27.50
_diffrn_reflns_theta_min 2.79
_diffrn_standards_decay_% none
_diffrn_standards_interval_count none
_diffrn_standards_interval_time none
_diffrn_standards_number none
_exptl_absorpt_coefficient_mu 1.118
_exptl_absorpt_correction_T_max 0.8436
_exptl_absorpt_correction_T_min 0.7837
_exptl_absorpt_correction_type numerical
_exptl_absorpt_process_details 'CrystalClear (Rigaku Inc., 2008)'
_exptl_crystal_colour Colorless
_exptl_crystal_density_diffrn 1.386
_exptl_crystal_density_method 'not measured'
_exptl_crystal_description Prism
_exptl_crystal_F_000 984
_exptl_crystal_size_max 0.2800
_exptl_crystal_size_mid 0.2000
_exptl_crystal_size_min 0.1000
_refine_diff_density_max 0.548
_refine_diff_density_min -0.375
_refine_diff_density_rms 0.074
_refine_ls_extinction_method none
_refine_ls_goodness_of_fit_ref 1.135
_refine_ls_hydrogen_treatment mixed
_refine_ls_matrix_type full
_refine_ls_number_parameters 265
_refine_ls_number_reflns 5145
_refine_ls_number_restraints 1
_refine_ls_restrained_S_all 1.147
_refine_ls_R_factor_all 0.0615
_refine_ls_R_factor_gt 0.0552
_refine_ls_shift/su_max 0.000
_refine_ls_shift/su_mean 0.000
_refine_ls_structure_factor_coef Fsqd
_refine_ls_weighting_details 'calc w=1/[\s^2^(Fo^2^)+(0.0318P)^2^+3.6789P] where P=(Fo^2^+2Fc^2^)/3'
_refine_ls_weighting_scheme calc
_refine_ls_wR_factor_gt 0.1121
_refine_ls_wR_factor_ref 0.1153
_reflns_number_gt 4760
_reflns_number_total 5145
_reflns_threshold_expression >2sigma(I)
_cod_data_source_file c1dt10541h.txt
_cod_data_source_block Ni3
_cod_depositor_comments
;
The following automatic conversions were performed:

'_symmetry_cell_setting' value 'Monoclinic' changed to 'monoclinic'
according to /home/saulius/struct/CIF-dictionaries/cif_core.dic
dictionary named 'cif_core.dic' version 2.4.1 from
2010-06-29.

'_exptl_absorpt_correction_type' value 'Numerical'
changed to 'numerical' according to
/home/saulius/struct/CIF-dictionaries/cif_core.dic dictionary named
'cif_core.dic' version 2.4.1 from 2010-06-29.

Automatic conversion script
Id: cif_fix_values 1715 2011-07-08 13:25:40Z adriana 
;
_cod_original_sg_symbol_H-M P2(1)/n
_cod_database_code 7016463

loop_
_symmetry_equiv_pos_as_xyz
'x, y, z'
'-x+1/2, y+1/2, -z+1/2'
'-x, -y, -z'
'x-1/2, -y-1/2, z-1/2'

loop_
_atom_site_label
_atom_site_type_symbol
_atom_site_fract_x
_atom_site_fract_y
_atom_site_fract_z
_atom_site_U_iso_or_equiv
_atom_site_adp_type
_atom_site_occupancy
_atom_site_symmetry_multiplicity
_atom_site_calc_flag
_atom_site_refinement_flags
_atom_site_disorder_assembly
_atom_site_disorder_group
Ni1 Ni 0.41343(2) 0.10594(4) 0.00262(2) 0.02264(12) Uani 1 1 d . . .
Cl2 Cl 0.57692(5) 0.11340(7) 0.04459(5) 0.02717(17) Uani 1 1 d . . .
Cl1 Cl 0.44325(5) 0.19156(7) -0.14241(5) 0.03053(18) Uani 1 1 d . . .
N2 N 0.26867(16) 0.1084(2) -0.01603(16) 0.0230(5) Uani 1 1 d . . .
N1 N 0.38530(17) 0.2899(2) 0.04374(17) 0.0266(5) Uani 1 1 d . . .
C14 C 0.1420(2) -0.1402(3) -0.1566(2) 0.0352(7) Uani 1 1 d . . .
H14A H 0.1305 -0.1639 -0.2188 0.042 Uiso 1 1 calc R . .
C13 C 0.1069(2) -0.2139(3) -0.0912(3) 0.0374(8) Uani 1 1 d . . .
H13A H 0.0721 -0.2885 -0.1081 0.045 Uiso 1 1 calc R . .
C15 C 0.1942(2) -0.0313(3) -0.1340(2) 0.0282(6) Uani 1 1 d . . .
C19 C 0.2272(2) 0.0508(3) -0.2090(2) 0.0332(7) Uani 1 1 d . . .
H19A H 0.2667 0.1206 -0.1802 0.040 Uiso 1 1 calc R . .
C9 C 0.2329(2) 0.2172(3) -0.0003(2) 0.0298(7) Uani 1 1 d . C .
C4 C 0.2645(2) 0.4470(3) 0.0418(2) 0.0342(7) Uani 1 1 d . C .
C5 C 0.2957(2) 0.3231(3) 0.0297(2) 0.0279(6) Uani 1 1 d . . .
C10 C 0.21093(19) -0.0001(3) -0.0416(2) 0.0252(6) Uani 1 1 d . . .
C2 C 0.4200(3) 0.5071(3) 0.0822(2) 0.0398(8) Uani 1 1 d . . .
H2A H 0.4647 0.5700 0.1009 0.048 Uiso 1 1 calc R . .
C1 C 0.4456(2) 0.3804(3) 0.0702(2) 0.0336(7) Uani 1 1 d . . .
H1A H 0.5084 0.3577 0.0813 0.040 Uiso 1 1 calc R . .
C12 C 0.1220(2) -0.1799(3) -0.0008(2) 0.0356(8) Uani 1 1 d . . .
H12A H 0.0961 -0.2305 0.0439 0.043 Uiso 1 1 calc R . .
C3 C 0.3297(3) 0.5407(3) 0.0671(2) 0.0395(8) Uani 1 1 d . . .
H3A H 0.3116 0.6275 0.0737 0.047 Uiso 1 1 calc R . .
C16 C 0.1878(2) -0.0386(4) 0.1270(2) 0.0377(8) Uani 1 1 d . . .
H16 H 0.2261 0.0408 0.1340 0.045 Uiso 1 1 calc R . .
C6 C 0.1640(3) 0.4773(3) 0.0290(3) 0.0413(8) Uani 1 1 d . . .
H6A H 0.1487 0.5399 0.0758 0.050 Uiso 1 1 calc R A 1
H6B H 0.1495 0.5172 -0.0315 0.050 Uiso 1 1 calc R A 1
C11 C 0.1745(2) -0.0729(3) 0.0265(2) 0.0293(7) Uani 1 1 d . . .
C21 C 0.2843(3) -0.0263(4) -0.2712(3) 0.0509(10) Uani 1 1 d . . .
H21A H 0.3363 -0.0655 -0.2350 0.076 Uiso 1 1 calc R . .
H21B H 0.3070 0.0309 -0.3170 0.076 Uiso 1 1 calc R . .
H21C H 0.2463 -0.0937 -0.3017 0.076 Uiso 1 1 calc R . .
C18 C 0.2366(3) -0.1458(4) 0.1833(3) 0.0472(9) Uani 1 1 d . . .
H18A H 0.2989 -0.1561 0.1651 0.071 Uiso 1 1 calc R . .
H18B H 0.2028 -0.2264 0.1728 0.071 Uiso 1 1 calc R . .
H18C H 0.2395 -0.1235 0.2480 0.071 Uiso 1 1 calc R . .
C20 C 0.1461(3) 0.1137(4) -0.2650(3) 0.0605(12) Uani 1 1 d . . .
H20A H 0.1099 0.1634 -0.2246 0.091 Uiso 1 1 calc R . .
H20B H 0.1075 0.0470 -0.2957 0.091 Uiso 1 1 calc R . .
H20C H 0.1690 0.1709 -0.3106 0.091 Uiso 1 1 calc R . .
O1 O 0.40750(17) 0.0243(2) 0.13421(15) 0.0324(5) Uani 1 1 d . . .
C22 C 0.4330(3) 0.0933(4) 0.2160(2) 0.0496(10) Uani 1 1 d . . .
H22A H 0.4254 0.0379 0.2685 0.074 Uiso 1 1 calc R . .
H22B H 0.3940 0.1693 0.2189 0.074 Uiso 1 1 calc R . .
H22C H 0.4972 0.1201 0.2169 0.074 Uiso 1 1 calc R . .
C8 C 0.1328(2) 0.2478(3) -0.0109(2) 0.0610(13) Uani 1 1 d D . .
H8A H 0.1128 0.2566 -0.0765 0.073 Uiso 1 1 calc R B 1
H8B H 0.0986 0.1751 0.0130 0.073 Uiso 1 1 calc R B 1
C17 C 0.0947(2) -0.0111(3) 0.1638(2) 0.0693(14) Uani 1 1 d R . .
H17A H 0.0589 0.0468 0.1221 0.104 Uiso 1 1 calc R . .
H17B H 0.1047 0.0291 0.2239 0.104 Uiso 1 1 calc R . .
H17C H 0.0612 -0.0919 0.1689 0.104 Uiso 1 1 calc R . .
C7 C 0.1096(4) 0.3644(6) 0.0357(7) 0.048(3) Uani 0.590(13) 1 d P C 1
H7A H 0.0458 0.3871 0.0135 0.058 Uiso 0.590(13) 1 calc PR C 1
H7B H 0.1095 0.3435 0.1011 0.058 Uiso 0.590(13) 1 calc PR C 1
C7' C 0.1042(5) 0.3772(7) -0.0311(7) 0.033(3) Uani 0.410(13) 1 d PD C 2
H7'A H 0.0390 0.3871 -0.0196 0.039 Uiso 0.410(13) 1 calc PR C 2
H7'B H 0.1097 0.3951 -0.0962 0.039 Uiso 0.410(13) 1 calc PR C 2
H23 H 0.441(3) -0.029(4) 0.139(3) 0.046(13) Uiso 1 1 d . . .

loop_
_atom_site_aniso_label
_atom_site_aniso_U_11
_atom_site_aniso_U_22
_atom_site_aniso_U_33
_atom_site_aniso_U_23
_atom_site_aniso_U_13
_atom_site_aniso_U_12
Ni1 0.0220(2) 0.0218(2) 0.0239(2) -0.00066(15) 0.00066(14) 0.00098(15)
Cl2 0.0241(4) 0.0259(4) 0.0309(4) -0.0026(3) -0.0006(3) 0.0003(3)
Cl1 0.0325(4) 0.0303(4) 0.0282(4) 0.0058(3) -0.0006(3) -0.0006(3)
N2 0.0234(12) 0.0228(12) 0.0230(12) -0.0027(10) 0.0029(9) 0.0013(10)
N1 0.0289(13) 0.0229(13) 0.0275(13) -0.0021(10) 0.0001(10) 0.0001(10)
C14 0.0324(17) 0.0329(17) 0.0387(18) -0.0082(15) -0.0059(14) 0.0008(14)
C13 0.0313(18) 0.0265(17) 0.053(2) -0.0038(16) -0.0034(15) -0.0044(14)
C15 0.0226(15) 0.0286(16) 0.0328(16) -0.0063(13) -0.0009(12) 0.0017(12)
C19 0.0356(18) 0.0365(18) 0.0264(16) -0.0031(14) -0.0027(13) -0.0055(15)
C9 0.0292(16) 0.0295(16) 0.0305(16) -0.0062(13) 0.0004(12) 0.0045(13)
C4 0.046(2) 0.0288(16) 0.0289(16) -0.0018(13) 0.0074(14) 0.0054(15)
C5 0.0349(17) 0.0251(15) 0.0237(14) -0.0015(12) 0.0029(12) 0.0017(13)
C10 0.0204(14) 0.0229(14) 0.0321(15) -0.0021(12) 0.0012(11) 0.0031(11)
C2 0.052(2) 0.0289(17) 0.0397(19) -0.0085(15) 0.0095(16) -0.0102(16)
C1 0.0359(18) 0.0324(17) 0.0325(16) -0.0057(14) 0.0027(13) -0.0055(14)
C12 0.0313(17) 0.0304(17) 0.046(2) 0.0047(15) 0.0068(14) -0.0020(14)
C3 0.057(2) 0.0243(16) 0.0386(19) -0.0053(14) 0.0134(16) 0.0020(16)
C16 0.0405(19) 0.042(2) 0.0318(17) 0.0004(15) 0.0103(14) 0.0008(16)
C6 0.046(2) 0.0315(18) 0.047(2) -0.0062(16) 0.0057(16) 0.0138(16)
C11 0.0251(15) 0.0281(16) 0.0350(17) -0.0014(13) 0.0042(13) 0.0044(12)
C21 0.061(3) 0.060(3) 0.0326(19) -0.0040(18) 0.0138(17) -0.004(2)
C18 0.053(2) 0.051(2) 0.038(2) 0.0080(18) 0.0022(17) -0.0078(19)
C20 0.055(3) 0.059(3) 0.064(3) 0.027(2) -0.012(2) -0.002(2)
O1 0.0317(13) 0.0371(13) 0.0288(12) 0.0017(10) 0.0041(9) 0.0044(11)
C22 0.060(3) 0.060(3) 0.0293(18) -0.0096(18) 0.0050(17) 0.007(2)
C8 0.031(2) 0.046(2) 0.103(4) -0.031(2) -0.013(2) 0.0144(17)
C17 0.056(3) 0.108(4) 0.047(2) -0.008(3) 0.023(2) 0.019(3)
C7 0.028(3) 0.038(4) 0.080(7) 0.004(4) 0.010(3) 0.008(3)
C7' 0.027(4) 0.034(5) 0.037(6) 0.010(4) 0.006(3) 0.009(3)

loop_
_atom_type_symbol
_atom_type_description
_atom_type_scat_dispersion_real
_atom_type_scat_dispersion_imag
_atom_type_scat_source
C C 0.0033 0.0016 'International Tables Vol C Tables 4.2.6.8 and 6.1.1.4'
H H 0.0000 0.0000 'International Tables Vol C Tables 4.2.6.8 and 6.1.1.4'
N N 0.0061 0.0033 'International Tables Vol C Tables 4.2.6.8 and 6.1.1.4'
Cl Cl 0.1484 0.1585 'International Tables Vol C Tables 4.2.6.8 and 6.1.1.4'
Ni Ni 0.3393 1.1124 'International Tables Vol C Tables 4.2.6.8 and 6.1.1.4'
O O 0.0106 0.0060 'International Tables Vol C Tables 4.2.6.8 and 6.1.1.4'

loop_
_geom_angle_atom_site_label_1
_geom_angle_atom_site_label_2
_geom_angle_atom_site_label_3
_geom_angle
_geom_angle_site_symmetry_1
_geom_angle_site_symmetry_3
N1 Ni1 N2 78.60(10) . .
N1 Ni1 O1 94.42(10) . .
N2 Ni1 O1 90.06(10) . .
N1 Ni1 Cl1 88.53(7) . .
N2 Ni1 Cl1 98.08(7) . .
O1 Ni1 Cl1 171.75(7) . .
N1 Ni1 Cl2 171.78(7) . 3_655
N2 Ni1 Cl2 93.35(7) . 3_655
O1 Ni1 Cl2 83.84(7) . 3_655
Cl1 Ni1 Cl2 94.30(3) . 3_655
N1 Ni1 Cl2 96.57(7) . .
N2 Ni1 Cl2 172.26(7) . .
O1 Ni1 Cl2 84.26(7) . .
Cl1 Ni1 Cl2 87.76(4) . .
Cl2 Ni1 Cl2 91.26(3) 3_655 .
Ni1 Cl2 Ni1 88.74(3) 3_655 .
C9 N2 C10 120.1(3) . .
C9 N2 Ni1 114.2(2) . .
C10 N2 Ni1 125.68(18) . .
C1 N1 C5 118.4(3) . .
C1 N1 Ni1 126.9(2) . .
C5 N1 Ni1 114.1(2) . .
C13 C14 C15 121.4(3) . .
C13 C14 H14A 119.3 . .
C15 C14 H14A 119.3 . .
C14 C13 C12 120.0(3) . .
C14 C13 H13A 120.0 . .
C12 C13 H13A 120.0 . .
C14 C15 C10 117.8(3) . .
C14 C15 C19 119.3(3) . .
C10 C15 C19 122.8(3) . .
C15 C19 C21 111.8(3) . .
C15 C19 C20 110.7(3) . .
C21 C19 C20 109.9(3) . .
C15 C19 H19A 108.1 . .
C21 C19 H19A 108.1 . .
C20 C19 H19A 108.1 . .
N2 C9 C5 117.5(3) . .
N2 C9 C8 125.7(3) . .
C5 C9 C8 116.8(3) . .
C5 C4 C3 117.4(3) . .
C5 C4 C6 120.7(3) . .
C3 C4 C6 121.9(3) . .
N1 C5 C4 123.0(3) . .
N1 C5 C9 115.1(3) . .
C4 C5 C9 122.0(3) . .
C11 C10 C15 121.8(3) . .
C11 C10 N2 119.3(3) . .
C15 C10 N2 118.9(3) . .
C3 C2 C1 119.4(3) . .
C3 C2 H2A 120.3 . .
C1 C2 H2A 120.3 . .
N1 C1 C2 122.1(3) . .
N1 C1 H1A 118.9 . .
C2 C1 H1A 118.9 . .
C13 C12 C11 121.5(3) . .
C13 C12 H12A 119.2 . .
C11 C12 H12A 119.2 . .
C2 C3 C4 119.7(3) . .
C2 C3 H3A 120.1 . .
C4 C3 H3A 120.1 . .
C11 C16 C18 111.8(3) . .
C11 C16 C17 110.3(3) . .
C18 C16 C17 109.3(3) . .
C11 C16 H16 108.4 . .
C18 C16 H16 108.4 . .
C17 C16 H16 108.4 . .
C7 C6 C4 111.5(4) . .
C7 C6 C7' 37.9(4) . .
C4 C6 C7' 114.9(4) . .
C7 C6 H6A 109.3 . .
C4 C6 H6A 109.3 . .
C7' C6 H6A 132.6 . .
C7 C6 H6B 109.3 . .
C4 C6 H6B 109.3 . .
C7' C6 H6B 73.0 . .
H6A C6 H6B 108.0 . .
C12 C11 C10 117.5(3) . .
C12 C11 C16 119.3(3) . .
C10 C11 C16 123.2(3) . .
C19 C21 H21A 109.5 . .
C19 C21 H21B 109.5 . .
H21A C21 H21B 109.5 . .
C19 C21 H21C 109.5 . .
H21A C21 H21C 109.5 . .
H21B C21 H21C 109.5 . .
C16 C18 H18A 109.5 . .
C16 C18 H18B 109.5 . .
H18A C18 H18B 109.5 . .
C16 C18 H18C 109.5 . .
H18A C18 H18C 109.5 . .
H18B C18 H18C 109.5 . .
C19 C20 H20A 109.5 . .
C19 C20 H20B 109.5 . .
H20A C20 H20B 109.5 . .
C19 C20 H20C 109.5 . .
H20A C20 H20C 109.5 . .
H20B C20 H20C 109.5 . .
C22 O1 Ni1 122.8(2) . .
C22 O1 H23 101(3) . .
Ni1 O1 H23 107(3) . .
O1 C22 H22A 109.5 . .
O1 C22 H22B 109.5 . .
H22A C22 H22B 109.5 . .
O1 C22 H22C 109.5 . .
H22A C22 H22C 109.5 . .
H22B C22 H22C 109.5 . .
C7' C8 C7 40.1(4) . .
C7' C8 C9 119.2(4) . .
C7 C8 C9 113.5(4) . .
C7' C8 H8A 69.8 . .
C7 C8 H8A 108.9 . .
C9 C8 H8A 108.9 . .
C7' C8 H8B 130.1 . .
C7 C8 H8B 108.9 . .
C9 C8 H8B 108.9 . .
H8A C8 H8B 107.7 . .
C16 C17 H17A 109.5 . .
C16 C17 H17B 109.5 . .
H17A C17 H17B 109.5 . .
C16 C17 H17C 109.5 . .
H17A C17 H17C 109.5 . .
H17B C17 H17C 109.5 . .
C6 C7 C8 120.0(6) . .
C6 C7 H7A 107.3 . .
C8 C7 H7A 107.3 . .
C6 C7 H7B 107.3 . .
C8 C7 H7B 107.3 . .
H7A C7 H7B 106.9 . .
C8 C7' C6 111.5(6) . .
C8 C7' H7'A 109.3 . .
C6 C7' H7'A 109.3 . .
C8 C7' H7'B 109.3 . .
C6 C7' H7'B 109.3 . .
H7'A C7' H7'B 108.0 . .

loop_
_geom_bond_atom_site_label_1
_geom_bond_atom_site_label_2
_geom_bond_distance
_geom_bond_site_symmetry_2
Ni1 N1 2.062(3) .
Ni1 N2 2.115(2) .
Ni1 O1 2.128(2) .
Ni1 Cl1 2.3940(9) .
Ni1 Cl2 2.3959(9) 3_655
Ni1 Cl2 2.4221(10) .
Cl2 Ni1 2.3959(9) 3_655
N2 C9 1.278(4) .
N2 C10 1.441(4) .
N1 C1 1.327(4) .
N1 C5 1.355(4) .
C14 C13 1.370(5) .
C14 C15 1.392(4) .
C14 H14A 0.9500 .
C13 C12 1.378(5) .
C13 H13A 0.9500 .
C15 C10 1.402(4) .
C15 C19 1.512(5) .
C19 C21 1.525(5) .
C19 C20 1.533(5) .
C19 H19A 1.0000 .
C9 C5 1.479(4) .
C9 C8 1.497(4) .
C4 C5 1.386(4) .
C4 C3 1.393(5) .
C4 C6 1.502(5) .
C10 C11 1.401(4) .
C2 C3 1.367(5) .
C2 C1 1.388(5) .
C2 H2A 0.9500 .
C1 H1A 0.9500 .
C12 C11 1.393(5) .
C12 H12A 0.9500 .
C3 H3A 0.9500 .
C16 C11 1.520(5) .
C16 C18 1.531(5) .
C16 C17 1.540(4) .
C16 H16 1.0000 .
C6 C7 1.429(7) .
C6 C7' 1.581(10) .
C6 H6A 0.9900 .
C6 H6B 0.9900 .
C21 H21A 0.9800 .
C21 H21B 0.9800 .
C21 H21C 0.9800 .
C18 H18A 0.9800 .
C18 H18B 0.9800 .
C18 H18C 0.9800 .
C20 H20A 0.9800 .
C20 H20B 0.9800 .
C20 H20C 0.9800 .
O1 C22 1.425(4) .
O1 H23 0.74(4) .
C22 H22A 0.9800 .
C22 H22B 0.9800 .
C22 H22C 0.9800 .
C8 C7' 1.435(7) .
C8 C7 1.451(8) .
C8 H8A 0.9900 .
C8 H8B 0.9900 .
C17 H17A 0.9800 .
C17 H17B 0.9800 .
C17 H17C 0.9800 .
C7 H7A 0.9900 .
C7 H7B 0.9900 .
C7' H7'A 0.9900 .
C7' H7'B 0.9900 .
